data_1010739
loop_
_publ_author_name
'Klement, R'
'Dihn, P'

_publ_section_title 'Basische Phosphate zweiwertiger Metalle'
_journal_coden_ASTM ZAACAB
_journal_name_full
;
Zeitschrift fuer Anorganische und Allgemeine Chemie
;
_journal_page_first 31
_journal_page_last 39
_journal_paper_doi 10.1002/zaac.19382400105
_journal_volume 240
_journal_year 1938
_chemical_formula_structural 'Ba5 (P O4)3 (O H)'
_chemical_formula_sum 'Ba5 H O13 P3'
_chemical_name_systematic 'Pentabarium tris(phsophate) hydroxide'
_cell_angle_alpha 90
_cell_angle_beta 90
_cell_angle_gamma 120
_cell_formula_units_Z 0
_cell_length_a 10.19
_cell_length_b 10.19
_cell_length_c 7.7
_cell_volume 692.4
_cod_original_formula_sum 'H Ba5 O13 P3'
_cod_database_code 1010739

loop_
_atom_site_label
_atom_site_fract_x
_atom_site_fract_y
_atom_site_fract_z
? ? ? ?
